data_2242689
loop_
_publ_author_name
'Zhang, Dingchao'
'Shi, Longqiang'
'Liu, Zhi'
'Li, Li'
'Hu, Zhenhao'
'Cui, Deliang'
'Yang, Jing'

_publ_section_title
;
 Crystal structure of
 5,15-dihexyl-5,15-dihydrobenzo[2,1-<i>b</i>:4,3-<i>c</i>']dicarbazole
 hexane 0.375-solvate
;
_journal_coeditor_code EX2015
_journal_issue 11
_journal_name_full 'Acta Crystallographica Section E'
_journal_page_first 1605
_journal_page_last 1608
_journal_paper_doi 10.1107/S2056989018014512
_journal_volume 74
_journal_year 2018
_chemical_formula_iupac 'C38 H40 N2, 0.375C6 H14'
_chemical_formula_moiety 'C38 H40 N2, 0.375(C6 H14)'
_chemical_formula_sum 'C40.25 H45.26 N2'
_chemical_formula_weight 557.045
_chemical_name_systematic
;
5,15-Dihexyl-5,15-dihydrobenzo[2,1-<i>b</i>:4,3-<i>c</i>']dicarbazole hexane
0.375-solvate
;
_space_group_IT_number 14
_symmetry_cell_setting monoclinic
_symmetry_space_group_name_Hall '-P 2ybc'
_symmetry_space_group_name_H-M 'P 1 21/c 1'
_atom_sites_solution_hydrogens geom
_atom_sites_solution_primary direct
_atom_sites_solution_secondary difmap
_audit_creation_method APEX3
_cell_angle_alpha 90.00
_cell_angle_beta 120.6020(10)
_cell_angle_gamma 90.00
_cell_formula_units_Z 8
_cell_length_a 28.446(3)
_cell_length_b 8.2572(8)
_cell_length_c 32.262(3)
_cell_measurement_reflns_used 9166
_cell_measurement_temperature 130(2)
_cell_measurement_theta_max 27.13
_cell_measurement_theta_min 2.57
_cell_volume 6522.4(11)
_computing_cell_refinement
;
SAINT (Bruker, 2017)
;
_computing_data_collection
;
APEX3 (Bruker, 2017)
;
_computing_data_reduction
;
SAINT (Bruker, 2017)
;
_computing_molecular_graphics
;
SHELXTL (Sheldrick, 2008)
;
_computing_publication_material
;
SHELXTL (Sheldrick, 2008)
;
_computing_structure_refinement
;
SHELXTL (Sheldrick, 2008)
;
_computing_structure_solution
;
SHELXTL (Sheldrick, 2008)
;
_diffrn_ambient_temperature 130(2)
_diffrn_measured_fraction_theta_full 0.994
_diffrn_measured_fraction_theta_max 0.994
_diffrn_measurement_device_type 'Bruker APEX3 CCD area-detector'
_diffrn_measurement_method '\f and \w scans'
_diffrn_radiation_monochromator graphite
_diffrn_radiation_source 'fine-focus sealed tube'
_diffrn_radiation_type MoK\a
_diffrn_radiation_wavelength 0.71069
_diffrn_reflns_av_R_equivalents 0.0358
_diffrn_reflns_av_sigmaI/netI 0.0290
_diffrn_reflns_limit_h_max 37
_diffrn_reflns_limit_h_min -36
_diffrn_reflns_limit_k_max 10
_diffrn_reflns_limit_k_min -10
_diffrn_reflns_limit_l_max 41
_diffrn_reflns_limit_l_min -41
_diffrn_reflns_number 74304
_diffrn_reflns_theta_full 27.61
_diffrn_reflns_theta_max 27.61
_diffrn_reflns_theta_min 1.27
_diffrn_standards_number 0
_exptl_absorpt_coefficient_mu 0.065
_exptl_absorpt_correction_T_max 0.7456
_exptl_absorpt_correction_T_min 0.6757
_exptl_absorpt_correction_type multi-scan
_exptl_absorpt_process_details
;
(SADABS; Bruker, 2017)
;
_exptl_crystal_colour yellow
_exptl_crystal_density_diffrn 1.135
_exptl_crystal_density_method 'not measured'
_exptl_crystal_description block
_exptl_crystal_F_000 2406
_exptl_crystal_size_max 0.48
_exptl_crystal_size_mid 0.47
_exptl_crystal_size_min 0.08
_refine_diff_density_max 0.661
_refine_diff_density_min -0.316
_refine_ls_extinction_coef 0.0038(4)
_refine_ls_extinction_expression Fc^*^=kFc[1+0.001xFc^2^\l^3^/sin(2\q)]^-1/4^
_refine_ls_extinction_method
;
SHELXTL (Bruker, 2017)
;
_refine_ls_goodness_of_fit_ref 1.052
_refine_ls_hydrogen_treatment constr
_refine_ls_matrix_type full
_refine_ls_number_parameters 751
_refine_ls_number_reflns 15039
_refine_ls_number_restraints 9
_refine_ls_restrained_S_all 1.052
_refine_ls_R_factor_all 0.0852
_refine_ls_R_factor_gt 0.0649
_refine_ls_shift/su_max 0.001
_refine_ls_shift/su_mean 0.000
_refine_ls_structure_factor_coef Fsqd
_refine_ls_weighting_details 'calc w=1/[\s^2^(Fo^2^)+(0.0922P)^2^+4.1418P] where P=(Fo^2^+2Fc^2^)/3'
_refine_ls_weighting_scheme calc
_refine_ls_wR_factor_gt 0.1751
_refine_ls_wR_factor_ref 0.1908
_reflns_number_gt 11584
_reflns_number_total 15039
_reflns_threshold_expression >2sigma(I)
_cod_data_source_file ex2015sup1.cif
_cod_data_source_block I
_cod_original_sg_symbol_Hall -P2xac
_cod_original_sg_symbol_H-M P2(1)/c
_cod_original_formula_sum 'C40.25 H45.26 N2 '
_cod_database_code 2242689

loop_
_symmetry_equiv_pos_as_xyz
'x, y, z'
'-x, y+1/2, -z+1/2'
'-x, -y, -z'
'x, -y-1/2, z-1/2'

loop_
_atom_site_type_symbol
_atom_site_label
_atom_site_fract_x
_atom_site_fract_y
_atom_site_fract_z
_atom_site_U_iso_or_equiv
_atom_site_adp_type
_atom_site_calc_flag
_atom_site_refinement_flags
_atom_site_occupancy
_atom_site_symmetry_multiplicity
C C1 0.5055(3) -0.1727(7) 0.4596(2) 0.102(3) Uani d . 1 1
H H1A 0.4803 -0.2569 0.4408 0.254 Uiso calc R 1 1
H H1B 0.5000 -0.1432 0.4856 0.254 Uiso calc R 1 1
H H1C 0.5423 -0.2109 0.4724 0.254 Uiso calc R 1 1
C C2 0.4959(2) -0.0236(5) 0.42739(14) 0.0973(13) Uani d . 1 1
H H2A 0.4600 0.0208 0.4166 0.117 Uiso calc R 1 1
H H2B 0.5228 0.0591 0.4458 0.117 Uiso calc R 1 1
C C3 0.50037(13) -0.0704(3) 0.38431(10) 0.0571(7) Uani d . 1 1
H H3A 0.4711 -0.1455 0.3647 0.068 Uiso calc R 1 1
H H3B 0.5347 -0.1270 0.3956 0.068 Uiso calc R 1 1
C C4 0.49766(11) 0.0698(3) 0.35284(9) 0.0464(5) Uani d . 1 1
H H4A 0.5258 0.1478 0.3725 0.056 Uiso calc R 1 1
H H4B 0.4626 0.1232 0.3398 0.056 Uiso calc R 1 1
C C5 0.50520(9) 0.0164(3) 0.31151(8) 0.0373(5) Uani d . 1 1
H H5A 0.5387 -0.0458 0.3243 0.045 Uiso calc R 1 1
H H5B 0.4751 -0.0535 0.2902 0.045 Uiso calc R 1 1
C C6 0.50778(8) 0.1586(2) 0.28295(7) 0.0339(4) Uani d . 1 1
H H6A 0.4756 0.2255 0.2725 0.041 Uiso calc R 1 1
H H6B 0.5395 0.2239 0.3039 0.041 Uiso calc R 1 1
C C7 0.55750(8) 0.0626(2) 0.24130(8) 0.0334(4) Uani d . 1 1
C C8 0.61069(8) 0.0471(3) 0.28015(9) 0.0402(5) Uani d . 1 1
H H8 0.6194 0.0746 0.3112 0.048 Uiso calc R 1 1
C C9 0.64987(9) -0.0107(3) 0.27071(10) 0.0478(6) Uani d . 1 1
H H9 0.6855 -0.0232 0.2961 0.057 Uiso calc R 1 1
C C10 0.63758(9) -0.0504(3) 0.22469(10) 0.0486(6) Uani d . 1 1
H H10 0.6651 -0.0883 0.2197 0.058 Uiso calc R 1 1
C C11 0.58477(9) -0.0347(3) 0.18565(9) 0.0419(5) Uani d . 1 1
H H11 0.5767 -0.0610 0.1547 0.050 Uiso calc R 1 1
C C12 0.54424(8) 0.0217(2) 0.19433(8) 0.0335(4) Uani d . 1 1
C C13 0.48572(8) 0.0446(2) 0.16383(7) 0.0298(4) Uani d . 1 1
C C14 0.44926(8) 0.0319(2) 0.11526(8) 0.0328(4) Uani d . 1 1
H H14 0.4614 0.0008 0.0946 0.039 Uiso calc R 1 1
C C15 0.39362(8) 0.0659(2) 0.09664(7) 0.0311(4) Uani d . 1 1
C C16 0.37415(7) 0.1044(2) 0.12878(7) 0.0267(4) Uani d . 1 1
C C17 0.41204(7) 0.1273(2) 0.17767(7) 0.0266(4) Uani d . 1 1
H H17 0.4006 0.1624 0.1985 0.032 Uiso calc R 1 1
C C18 0.46662(7) 0.0973(2) 0.19462(7) 0.0270(4) Uani d . 1 1
C C19 0.35664(9) 0.0750(3) 0.04594(7) 0.0380(5) Uani d . 1 1
H H19 0.3686 0.0466 0.0250 0.046 Uiso calc R 1 1
C C20 0.30472(9) 0.1239(3) 0.02798(7) 0.0381(5) Uani d . 1 1
H H20 0.2827 0.1402 -0.0050 0.046 Uiso calc R 1 1
C C21 0.28244(8) 0.1517(2) 0.05844(7) 0.0316(4) Uani d . 1 1
C C22 0.31587(7) 0.1296(2) 0.10893(7) 0.0266(4) Uani d . 1 1
C C23 0.28983(7) 0.1388(2) 0.13680(6) 0.0254(4) Uani d . 1 1
C C24 0.23611(7) 0.2004(2) 0.11500(7) 0.0277(4) Uani d . 1 1
C C25 0.20447(8) 0.2310(2) 0.06546(7) 0.0327(4) Uani d . 1 1
H H25 0.1691 0.2708 0.0518 0.039 Uiso calc R 1 1
C C26 0.22730(8) 0.2004(3) 0.03802(7) 0.0348(4) Uani d . 1 1
H H26 0.2060 0.2119 0.0048 0.042 Uiso calc R 1 1
C C27 0.30340(7) 0.0900(2) 0.18498(7) 0.0262(4) Uani d . 1 1
C C28 0.34401(8) -0.0065(2) 0.22151(7) 0.0313(4) Uani d . 1 1
H H28 0.3724 -0.0470 0.2182 0.038 Uiso calc R 1 1
C C29 0.34181(9) -0.0412(3) 0.26227(8) 0.0402(5) Uani d . 1 1
H H29 0.3687 -0.1056 0.2862 0.048 Uiso calc R 1 1
C C30 0.29943(9) 0.0196(3) 0.26799(8) 0.0426(5) Uani d . 1 1
H H30 0.2996 -0.0011 0.2964 0.051 Uiso calc R 1 1
C C31 0.25751(8) 0.1095(3) 0.23230(8) 0.0356(4) Uani d . 1 1
H H31 0.2292 0.1485 0.2360 0.043 Uiso calc R 1 1
C C32 0.25913(7) 0.1399(2) 0.19054(7) 0.0283(4) Uani d . 1 1
C C33 0.16650(7) 0.2685(2) 0.13886(8) 0.0316(4) Uani d . 1 1
H H33A 0.1561 0.3615 0.1176 0.038 Uiso calc R 1 1
H H33B 0.1701 0.3047 0.1690 0.038 Uiso calc R 1 1
C C34 0.12106(7) 0.1430(2) 0.11627(7) 0.0280(4) Uani d . 1 1
H H34A 0.1318 0.0475 0.1366 0.034 Uiso calc R 1 1
H H34B 0.1156 0.1111 0.0852 0.034 Uiso calc R 1 1
C C35 0.06763(7) 0.2086(2) 0.10983(7) 0.0272(4) Uani d . 1 1
H H35A 0.0736 0.2416 0.1410 0.033 Uiso calc R 1 1
H H35B 0.0571 0.3039 0.0895 0.033 Uiso calc R 1 1
C C36 0.02106(7) 0.0868(2) 0.08768(7) 0.0286(4) Uani d . 1 1
H H36A 0.0311 -0.0070 0.1086 0.034 Uiso calc R 1 1
H H36B 0.0159 0.0509 0.0570 0.034 Uiso calc R 1 1
C C37 -0.03285(8) 0.1544(2) 0.07970(8) 0.0330(4) Uani d . 1 1
H H37A -0.0283 0.1853 0.1105 0.040 Uiso calc R 1 1
H H37B -0.0421 0.2513 0.0600 0.040 Uiso calc R 1 1
C C38 -0.07966(9) 0.0344(3) 0.05533(10) 0.0495(6) Uani d . 1 1
H H38A -0.0840 0.0020 0.0250 0.074 Uiso calc R 1 1
H H38B -0.1127 0.0843 0.0501 0.074 Uiso calc R 1 1
H H38C -0.0718 -0.0590 0.0755 0.074 Uiso calc R 1 1
C C39 0.22389(14) 0.6535(5) 0.43881(12) 0.0836(11) Uani d . 1 1
H H39A 0.2012 0.7457 0.4230 0.125 Uiso calc R 1 1
H H39B 0.2614 0.6869 0.4567 0.125 Uiso calc R 1 1
H H39C 0.2137 0.6066 0.4604 0.125 Uiso calc R 1 1
C C40 0.21638(12) 0.5258(4) 0.40046(10) 0.0708(9) Uani d . 1 1
H H40A 0.2257 0.5748 0.3782 0.085 Uiso calc R 1 1
H H40B 0.2414 0.4365 0.4164 0.085 Uiso calc R 1 1
C C41 0.15839(11) 0.4602(3) 0.37221(9) 0.0515(6) Uani d . 1 1
H H41A 0.1570 0.3731 0.3514 0.062 Uiso calc R 1 1
H H41B 0.1484 0.4158 0.3945 0.062 Uiso calc R 1 1
C C42 0.11780(9) 0.5895(3) 0.34200(8) 0.0425(5) Uani d . 1 1
H H42A 0.1327 0.6510 0.3257 0.051 Uiso calc R 1 1
H H42B 0.1134 0.6632 0.3632 0.051 Uiso calc R 1 1
C C43 0.06222(9) 0.5266(2) 0.30477(7) 0.0360(4) Uani d . 1 1
H H43A 0.0462 0.4677 0.3206 0.043 Uiso calc R 1 1
H H43B 0.0659 0.4524 0.2833 0.043 Uiso calc R 1 1
C C44 0.02502(8) 0.6659(2) 0.27591(7) 0.0320(4) Uani d . 1 1
H H44A 0.0168 0.7292 0.2968 0.038 Uiso calc R 1 1
H H44B 0.0445 0.7357 0.2655 0.038 Uiso calc R 1 1
C C45 -0.07269(8) 0.5677(2) 0.23389(7) 0.0318(4) Uani d . 1 1
C C46 -0.08072(10) 0.5500(3) 0.27296(8) 0.0387(5) Uani d . 1 1
H H46 -0.0533 0.5754 0.3041 0.046 Uiso calc R 1 1
C C47 -0.13110(11) 0.4930(3) 0.26333(10) 0.0475(6) Uani d . 1 1
H H47 -0.1374 0.4790 0.2887 0.057 Uiso calc R 1 1
C C48 -0.17247(10) 0.4561(3) 0.21676(10) 0.0475(6) Uani d . 1 1
H H48 -0.2059 0.4187 0.2115 0.057 Uiso calc R 1 1
C C49 -0.16433(9) 0.4744(3) 0.17820(9) 0.0389(5) Uani d . 1 1
H H49 -0.1923 0.4512 0.1470 0.047 Uiso calc R 1 1
C C50 -0.11368(8) 0.5282(2) 0.18673(7) 0.0313(4) Uani d . 1 1
C C51 -0.09004(7) 0.5497(2) 0.15655(7) 0.0271(4) Uani d . 1 1
C C52 -0.03523(7) 0.6019(2) 0.18752(7) 0.0260(4) Uani d . 1 1
C C53 0.00029(7) 0.6303(2) 0.17110(6) 0.0249(4) Uani d . 1 1
H H53 0.0356 0.6663 0.1921 0.030 Uiso calc R 1 1
C C54 -0.01778(7) 0.6039(2) 0.12215(6) 0.0239(4) Uani d . 1 1
C C55 -0.07409(7) 0.5634(2) 0.09000(6) 0.0257(4) Uani d . 1 1
C C56 -0.10903(7) 0.5346(2) 0.10810(7) 0.0284(4) Uani d . 1 1
H H56 -0.1452 0.5051 0.0872 0.034 Uiso calc R 1 1
C C57 -0.09496(8) 0.5611(2) 0.03913(7) 0.0297(4) Uani d . 1 1
H H57 -0.1307 0.5278 0.0183 0.036 Uiso calc R 1 1
C C58 -0.06321(8) 0.6069(2) 0.02131(7) 0.0309(4) Uani d . 1 1
H H58 -0.0785 0.6138 -0.0119 0.037 Uiso calc R 1 1
C C59 -0.00647(8) 0.6452(2) 0.05207(7) 0.0277(4) Uani d . 1 1
C C60 0.01802(7) 0.6283(2) 0.10268(6) 0.0242(4) Uani d . 1 1
C C61 0.07614(7) 0.6429(2) 0.13074(7) 0.0251(4) Uani d . 1 1
C C62 0.10413(8) 0.7049(2) 0.10852(7) 0.0284(4) Uani d . 1 1
C C63 0.07852(8) 0.7353(2) 0.05893(7) 0.0332(4) Uani d . 1 1
H H63 0.0977 0.7790 0.0453 0.040 Uiso calc R 1 1
C C64 0.02464(8) 0.6984(2) 0.03160(7) 0.0326(4) Uani d . 1 1
H H64 0.0076 0.7083 -0.0017 0.039 Uiso calc R 1 1
C C65 0.11858(7) 0.5984(2) 0.17940(7) 0.0266(4) Uani d . 1 1
C C66 0.12071(8) 0.5037(2) 0.21644(7) 0.0316(4) Uani d . 1 1
H H66 0.0887 0.4631 0.2136 0.038 Uiso calc R 1 1
C C67 0.17044(9) 0.4710(3) 0.25716(8) 0.0413(5) Uani d . 1 1
H H67 0.1717 0.4072 0.2814 0.050 Uiso calc R 1 1
C C68 0.21895(9) 0.5324(3) 0.26237(8) 0.0462(6) Uani d . 1 1
H H68 0.2518 0.5132 0.2908 0.055 Uiso calc R 1 1
C C69 0.21901(8) 0.6207(3) 0.22630(8) 0.0399(5) Uani d . 1 1
H H69 0.2514 0.6598 0.2296 0.048 Uiso calc R 1 1
C C70 0.16890(8) 0.6498(2) 0.18457(7) 0.0309(4) Uani d . 1 1
C C71 0.20084(8) 0.7756(2) 0.13177(9) 0.0365(5) Uani d D 1 1
H H71A 0.2322 0.8118 0.1617 0.044 Uiso calc R 1 1
H H71B 0.1865 0.8685 0.1105 0.044 Uiso calc R 1 1
C C72 0.21961(8) 0.6503(2) 0.10887(8) 0.0331(4) Uani d D 1 1
H H72A 0.1888 0.6162 0.0783 0.040 Uiso calc R 1 1
H H72B 0.2335 0.5560 0.1296 0.040 Uiso calc R 1 1
C C73 0.26400(8) 0.7182(2) 0.10073(8) 0.0356(4) Uani d D 1 1
H H73A 0.2498 0.8129 0.0802 0.043 Uiso calc R 1 1
H H73B 0.2944 0.7532 0.1315 0.043 Uiso calc R 1 1
C C74 0.28513(9) 0.6000(3) 0.07802(9) 0.0397(5) Uani d D 1 1
H H74A 0.2983 0.5037 0.0980 0.048 Uiso calc R 1 1
H H74B 0.2550 0.5678 0.0468 0.048 Uiso calc R 1 1
C C75 0.33021(10) 0.6664(3) 0.07165(10) 0.0479(6) Uani d D 1 1
H H75A 0.3613 0.6922 0.1031 0.058 Uiso calc R 1 1
H H75B 0.3179 0.7663 0.0533 0.058 Uiso calc R 1 1
C C76 0.34851(14) 0.5503(4) 0.04613(14) 0.0758(9) Uani d D 1 1
H H76A 0.3627 0.4534 0.0649 0.114 Uiso calc R 1 1
H H76B 0.3765 0.6006 0.0422 0.114 Uiso calc R 1 1
H H76C 0.3179 0.5235 0.0151 0.114 Uiso calc R 1 1
C C77 0.3579(6) -0.4179(13) 0.4050(4) 0.275(7) Uiso d PD 0.751(5) 1
H H77A 0.3763 -0.5048 0.4273 0.413 Uiso calc PR 0.751(5) 1
H H77B 0.3719 -0.4076 0.3837 0.413 Uiso calc PR 0.751(5) 1
H H77C 0.3194 -0.4406 0.3867 0.413 Uiso calc PR 0.751(5) 1
C C78 0.3672(6) -0.2610(14) 0.4327(3) 0.309(9) Uiso d PD 0.751(5) 1
H H78A 0.4058 -0.2344 0.4494 0.370 Uiso calc PR 0.751(5) 1
H H78B 0.3565 -0.2752 0.4566 0.370 Uiso calc PR 0.751(5) 1
C C79 0.3347(5) -0.1224(12) 0.3992(3) 0.251(6) Uiso d PD 0.751(5) 1
H H79A 0.3450 -0.1115 0.3749 0.301 Uiso calc PR 0.751(5) 1
H H79B 0.2962 -0.1502 0.3828 0.301 Uiso calc PR 0.751(5) 1
C C80 0.3426(6) 0.0395(13) 0.4240(3) 0.284(8) Uiso d PD 0.751(5) 1
H H80A 0.3254 0.0353 0.4433 0.340 Uiso calc PR 0.751(5) 1
H H80B 0.3814 0.0568 0.4457 0.340 Uiso calc PR 0.751(5) 1
C C81 0.3199(5) 0.1814(13) 0.3904(4) 0.302(8) Uiso d PD 0.751(5) 1
H H81A 0.2829 0.2014 0.3831 0.362 Uiso calc PR 0.751(5) 1
H H81B 0.3184 0.1543 0.3605 0.362 Uiso calc PR 0.751(5) 1
C C82 0.3532(6) 0.3352(14) 0.4106(6) 0.326(9) Uiso d PD 0.751(5) 1
H H82A 0.3367 0.4211 0.3876 0.489 Uiso calc PR 0.751(5) 1
H H82B 0.3897 0.3172 0.4173 0.489 Uiso calc PR 0.751(5) 1
H H82C 0.3541 0.3645 0.4399 0.489 Uiso calc PR 0.751(5) 1
N N1 0.51079(6) 0.1120(2) 0.24120(6) 0.0313(4) Uani d . 1 1
N N2 0.21950(6) 0.21004(19) 0.14828(6) 0.0292(3) Uani d . 1 1
N N3 0.15924(7) 0.71767(19) 0.14186(6) 0.0316(4) Uani d . 1 1
N N4 -0.02603(7) 0.6163(2) 0.23392(6) 0.0303(3) Uani d . 1 1

loop_
_atom_site_aniso_label
_atom_site_aniso_U_11
_atom_site_aniso_U_22
_atom_site_aniso_U_33
_atom_site_aniso_U_12
_atom_site_aniso_U_13
_atom_site_aniso_U_23
C1 0.172(9) 0.098(4) 0.096(4) 0.017(5) 0.106(4) 0.010(3)
C2 0.168(4) 0.075(2) 0.089(3) 0.003(3) 0.095(3) -0.001(2)
C3 0.0786(19) 0.0488(15) 0.0526(15) 0.0033(13) 0.0399(14) -0.0017(12)
C4 0.0539(14) 0.0425(13) 0.0459(13) 0.0058(11) 0.0277(11) -0.0055(10)
C5 0.0383(11) 0.0329(11) 0.0390(11) 0.0043(9) 0.0184(9) -0.0040(9)
C6 0.0306(10) 0.0282(10) 0.0358(10) 0.0009(8) 0.0118(8) -0.0067(8)
C7 0.0270(9) 0.0230(9) 0.0499(12) -0.0011(7) 0.0194(9) 0.0022(8)
C8 0.0292(10) 0.0319(11) 0.0522(13) -0.0025(8) 0.0154(10) 0.0012(9)
C9 0.0262(10) 0.0405(12) 0.0688(16) 0.0006(9) 0.0183(11) 0.0052(11)
C10 0.0319(11) 0.0416(12) 0.0799(18) 0.0031(9) 0.0339(12) 0.0040(12)
C11 0.0371(11) 0.0349(11) 0.0641(15) 0.0020(9) 0.0335(11) 0.0048(10)
C12 0.0295(10) 0.0241(9) 0.0512(12) -0.0006(7) 0.0238(9) 0.0042(8)
C13 0.0290(9) 0.0223(9) 0.0452(11) -0.0005(7) 0.0239(9) 0.0017(8)
C14 0.0374(10) 0.0291(10) 0.0438(11) -0.0009(8) 0.0292(9) -0.0006(8)
C15 0.0352(10) 0.0275(9) 0.0369(10) -0.0029(8) 0.0229(9) -0.0016(8)
C16 0.0273(9) 0.0235(9) 0.0323(9) -0.0023(7) 0.0173(8) -0.0005(7)
C17 0.0262(9) 0.0229(9) 0.0339(9) -0.0019(7) 0.0177(8) -0.0024(7)
C18 0.0276(9) 0.0212(8) 0.0347(10) -0.0021(7) 0.0176(8) -0.0004(7)
C19 0.0439(12) 0.0435(12) 0.0341(10) -0.0027(9) 0.0253(10) -0.0044(9)
C20 0.0422(11) 0.0432(12) 0.0276(10) -0.0027(9) 0.0168(9) -0.0019(9)
C21 0.0319(10) 0.0304(10) 0.0308(10) -0.0028(8) 0.0148(8) -0.0012(8)
C22 0.0255(9) 0.0224(8) 0.0309(9) -0.0018(7) 0.0136(8) -0.0016(7)
C23 0.0237(8) 0.0207(8) 0.0300(9) -0.0022(7) 0.0122(7) -0.0027(7)
C24 0.0246(9) 0.0214(8) 0.0366(10) -0.0024(7) 0.0152(8) -0.0018(7)
C25 0.0240(9) 0.0296(10) 0.0376(10) 0.0023(7) 0.0107(8) 0.0035(8)
C26 0.0302(10) 0.0351(10) 0.0290(10) -0.0018(8) 0.0077(8) 0.0011(8)
C27 0.0225(8) 0.0257(9) 0.0307(9) -0.0048(7) 0.0137(7) -0.0046(7)
C28 0.0253(9) 0.0341(10) 0.0340(10) -0.0016(8) 0.0148(8) 0.0011(8)
C29 0.0326(10) 0.0480(13) 0.0368(11) -0.0010(9) 0.0154(9) 0.0086(10)
C30 0.0391(11) 0.0571(14) 0.0361(11) -0.0082(10) 0.0224(10) 0.0007(10)
C31 0.0304(10) 0.0417(11) 0.0407(11) -0.0060(8) 0.0224(9) -0.0058(9)
C32 0.0243(9) 0.0255(9) 0.0357(10) -0.0046(7) 0.0156(8) -0.0049(7)
C33 0.0250(9) 0.0249(9) 0.0456(11) 0.0003(7) 0.0184(8) -0.0039(8)
C34 0.0263(9) 0.0227(9) 0.0380(10) -0.0003(7) 0.0186(8) -0.0029(7)
C35 0.0269(9) 0.0224(9) 0.0341(9) 0.0012(7) 0.0169(8) -0.0006(7)
C36 0.0266(9) 0.0245(9) 0.0373(10) 0.0011(7) 0.0181(8) -0.0001(7)
C37 0.0293(10) 0.0296(10) 0.0434(11) 0.0032(8) 0.0210(9) 0.0013(8)
C38 0.0301(11) 0.0455(13) 0.0710(17) -0.0028(10) 0.0242(11) -0.0010(12)
C39 0.069(2) 0.078(2) 0.0624(19) 0.0107(17) 0.0042(16) 0.0028(17)
C40 0.0524(16) 0.092(2) 0.0505(16) 0.0141(16) 0.0135(13) 0.0246(16)
C41 0.0564(15) 0.0507(14) 0.0424(13) 0.0084(12) 0.0216(12) 0.0123(11)
C42 0.0444(12) 0.0363(11) 0.0373(11) -0.0041(9) 0.0138(10) 0.0030(9)
C43 0.0442(12) 0.0273(10) 0.0361(11) -0.0048(8) 0.0202(9) -0.0005(8)
C44 0.0399(11) 0.0272(9) 0.0297(10) -0.0048(8) 0.0184(9) -0.0053(8)
C45 0.0390(11) 0.0240(9) 0.0427(11) 0.0026(8) 0.0284(9) -0.0002(8)
C46 0.0518(13) 0.0335(11) 0.0441(12) 0.0013(9) 0.0340(11) -0.0032(9)
C47 0.0623(15) 0.0426(13) 0.0636(15) 0.0017(11) 0.0510(14) -0.0004(11)
C48 0.0489(13) 0.0448(13) 0.0702(16) -0.0036(11) 0.0458(13) -0.0045(12)
C49 0.0361(11) 0.0360(11) 0.0540(13) -0.0018(9) 0.0297(10) -0.0041(9)
C50 0.0352(10) 0.0244(9) 0.0426(11) 0.0019(8) 0.0259(9) -0.0010(8)
C51 0.0263(9) 0.0220(8) 0.0369(10) 0.0018(7) 0.0190(8) -0.0001(7)
C52 0.0294(9) 0.0205(8) 0.0295(9) 0.0025(7) 0.0161(8) -0.0006(7)
C53 0.0248(8) 0.0212(8) 0.0292(9) 0.0004(7) 0.0141(7) -0.0019(7)
C54 0.0256(9) 0.0181(8) 0.0284(9) 0.0035(6) 0.0140(7) 0.0008(7)
C55 0.0257(9) 0.0216(8) 0.0290(9) 0.0030(7) 0.0133(7) 0.0002(7)
C56 0.0244(9) 0.0241(9) 0.0356(10) 0.0008(7) 0.0146(8) -0.0015(7)
C57 0.0254(9) 0.0296(9) 0.0283(9) 0.0047(7) 0.0094(8) -0.0003(7)
C58 0.0318(10) 0.0319(10) 0.0252(9) 0.0083(8) 0.0118(8) 0.0026(7)
C59 0.0323(9) 0.0230(9) 0.0300(9) 0.0061(7) 0.0175(8) 0.0021(7)
C60 0.0259(9) 0.0188(8) 0.0297(9) 0.0029(7) 0.0153(7) -0.0004(7)
C61 0.0282(9) 0.0198(8) 0.0315(9) 0.0009(7) 0.0183(8) -0.0036(7)
C62 0.0298(9) 0.0191(8) 0.0428(11) 0.0010(7) 0.0232(9) -0.0025(7)
C63 0.0406(11) 0.0268(9) 0.0446(11) 0.0043(8) 0.0306(10) 0.0041(8)
C64 0.0414(11) 0.0299(10) 0.0329(10) 0.0075(8) 0.0236(9) 0.0048(8)
C65 0.0236(8) 0.0247(9) 0.0314(9) -0.0002(7) 0.0139(7) -0.0071(7)
C66 0.0293(9) 0.0351(10) 0.0309(10) 0.0034(8) 0.0157(8) -0.0028(8)
C67 0.0355(11) 0.0536(14) 0.0312(10) 0.0105(10) 0.0144(9) 0.0006(9)
C68 0.0290(10) 0.0628(15) 0.0357(11) 0.0095(10) 0.0085(9) -0.0088(11)
C69 0.0244(9) 0.0454(12) 0.0469(12) -0.0023(9) 0.0160(9) -0.0153(10)
C70 0.0291(9) 0.0268(9) 0.0400(11) -0.0010(7) 0.0199(9) -0.0097(8)
C71 0.0350(10) 0.0253(10) 0.0609(13) -0.0052(8) 0.0331(10) -0.0078(9)
C72 0.0296(10) 0.0250(9) 0.0514(12) -0.0024(7) 0.0255(9) -0.0041(8)
C73 0.0348(10) 0.0274(10) 0.0536(12) -0.0022(8) 0.0291(10) -0.0023(9)
C74 0.0374(11) 0.0372(11) 0.0528(13) -0.0008(9) 0.0290(10) -0.0041(10)
C75 0.0485(13) 0.0457(13) 0.0656(16) -0.0031(11) 0.0407(13) -0.0007(11)
C76 0.081(2) 0.076(2) 0.111(3) -0.0040(17) 0.078(2) -0.0127(19)
N1 0.0246(8) 0.0287(8) 0.0376(9) 0.0000(6) 0.0136(7) -0.0017(7)
N2 0.0230(7) 0.0281(8) 0.0366(9) 0.0004(6) 0.0152(7) -0.0014(7)
N3 0.0291(8) 0.0261(8) 0.0453(9) -0.0025(6) 0.0231(8) -0.0051(7)
N4 0.0359(9) 0.0289(8) 0.0323(8) -0.0025(7) 0.0218(7) -0.0040(7)

loop_
_atom_type_symbol
_atom_type_description
_atom_type_scat_dispersion_real
_atom_type_scat_dispersion_imag
_atom_type_scat_source
C C 0.0033 0.0016 'International Tables Vol C Tables 4.2.6.8 and 6.1.1.4'
H H 0.0000 0.0000 'International Tables Vol C Tables 4.2.6.8 and 6.1.1.4'
N N 0.0061 0.0033 'International Tables Vol C Tables 4.2.6.8 and 6.1.1.4'

loop_
_geom_angle_atom_site_label_1
_geom_angle_atom_site_label_2
_geom_angle_atom_site_label_3
_geom_angle
C2 C1 H1A 109.5
C2 C1 H1B 109.5
H1A C1 H1B 109.5
C2 C1 H1C 109.5
H1A C1 H1C 109.5
H1B C1 H1C 109.5
C3 C2 C1 110.3(3)
C3 C2 H2A 109.6
C1 C2 H2A 109.6
C3 C2 H2B 109.6
C1 C2 H2B 109.6
H2A C2 H2B 108.1
C2 C3 C4 115.0(2)
C2 C3 H3A 108.5
C4 C3 H3A 108.5
C2 C3 H3B 108.5
C4 C3 H3B 108.5
H3A C3 H3B 107.5
C3 C4 C5 112.6(2)
C3 C4 H4A 109.1
C5 C4 H4A 109.1
C3 C4 H4B 109.1
C5 C4 H4B 109.1
H4A C4 H4B 107.8
C6 C5 C4 112.39(18)
C6 C5 H5A 109.1
C4 C5 H5A 109.1
C6 C5 H5B 109.1
C4 C5 H5B 109.1
H5A C5 H5B 107.9
N1 C6 C5 113.84(16)
N1 C6 H6A 108.8
C5 C6 H6A 108.8
N1 C6 H6B 108.8
C5 C6 H6B 108.8
H6A C6 H6B 107.7
N1 C7 C8 128.9(2)
N1 C7 C12 109.71(17)
C8 C7 C12 121.35(19)
C9 C8 C7 117.5(2)
C9 C8 H8 121.3
C7 C8 H8 121.3
C10 C9 C8 121.9(2)
C10 C9 H9 119.1
C8 C9 H9 119.1
C9 C10 C11 121.2(2)
C9 C10 H10 119.4
C11 C10 H10 119.4
C10 C11 C12 118.1(2)
C10 C11 H11 121.0
C12 C11 H11 121.0
C11 C12 C7 120.1(2)
C11 C12 C13 133.3(2)
C7 C12 C13 106.60(17)
C14 C13 C18 119.02(17)
C14 C13 C12 134.64(18)
C18 C13 C12 106.29(17)
C13 C14 C15 120.28(18)
C13 C14 H14 119.9
C15 C14 H14 119.9
C14 C15 C19 120.86(18)
C14 C15 C16 119.94(18)
C19 C15 C16 119.03(18)
C17 C16 C15 119.00(17)
C17 C16 C22 121.85(17)
C15 C16 C22 119.00(17)
C18 C17 C16 119.21(17)
C18 C17 H17 120.4
C16 C17 H17 120.4
C17 C18 N1 128.92(17)
C17 C18 C13 122.08(18)
N1 C18 C13 109.00(16)
C20 C19 C15 121.10(19)
C20 C19 H19 119.4
C15 C19 H19 119.4
C19 C20 C21 121.64(19)
C19 C20 H20 119.2
C21 C20 H20 119.2
C26 C21 C22 120.46(18)
C26 C21 C20 119.87(18)
C22 C21 C20 119.67(18)
C21 C22 C23 117.16(16)
C21 C22 C16 118.07(17)
C23 C22 C16 124.75(16)
C24 C23 C22 118.82(17)
C24 C23 C27 105.27(16)
C22 C23 C27 135.80(17)
N2 C24 C25 127.05(17)
N2 C24 C23 110.24(16)
C25 C24 C23 122.46(18)
C26 C25 C24 117.79(18)
C26 C25 H25 121.1
C24 C25 H25 121.1
C25 C26 C21 122.15(18)
C25 C26 H26 118.9
C21 C26 H26 118.9
C28 C27 C32 117.53(17)
C28 C27 C23 135.35(17)
C32 C27 C23 106.51(16)
C29 C28 C27 120.08(19)
C29 C28 H28 120.0
C27 C28 H28 120.0
C28 C29 C30 120.7(2)
C28 C29 H29 119.6
C30 C29 H29 119.6
C31 C30 C29 121.2(2)
C31 C30 H30 119.4
C29 C30 H30 119.4
C30 C31 C32 117.65(19)
C30 C31 H31 121.2
C32 C31 H31 121.2
N2 C32 C31 128.23(17)
N2 C32 C27 109.17(16)
C31 C32 C27 122.50(18)
N2 C33 C34 114.17(15)
N2 C33 H33A 108.7
C34 C33 H33A 108.7
N2 C33 H33B 108.7
C34 C33 H33B 108.7
H33A C33 H33B 107.6
C33 C34 C35 111.59(15)
C33 C34 H34A 109.3
C35 C34 H34A 109.3
C33 C34 H34B 109.3
C35 C34 H34B 109.3
H34A C34 H34B 108.0
C36 C35 C34 113.50(15)
C36 C35 H35A 108.9
C34 C35 H35A 108.9
C36 C35 H35B 108.9
C34 C35 H35B 108.9
H35A C35 H35B 107.7
C35 C36 C37 113.42(15)
C35 C36 H36A 108.9
C37 C36 H36A 108.9
C35 C36 H36B 108.9
C37 C36 H36B 108.9
H36A C36 H36B 107.7
C38 C37 C36 112.90(17)
C38 C37 H37A 109.0
C36 C37 H37A 109.0
C38 C37 H37B 109.0
C36 C37 H37B 109.0
H37A C37 H37B 107.8
C37 C38 H38A 109.5
C37 C38 H38B 109.5
H38A C38 H38B 109.5
C37 C38 H38C 109.5
H38A C38 H38C 109.5
H38B C38 H38C 109.5
C40 C39 H39A 109.5
C40 C39 H39B 109.5
H39A C39 H39B 109.5
C40 C39 H39C 109.5
H39A C39 H39C 109.5
H39B C39 H39C 109.5
C41 C40 C39 112.7(3)
C41 C40 H40A 109.1
C39 C40 H40A 109.1
C41 C40 H40B 109.1
C39 C40 H40B 109.1
H40A C40 H40B 107.8
C42 C41 C40 112.0(2)
C42 C41 H41A 109.2
C40 C41 H41A 109.2
C42 C41 H41B 109.2
C40 C41 H41B 109.2
H41A C41 H41B 107.9
C41 C42 C43 114.7(2)
C41 C42 H42A 108.6
C43 C42 H42A 108.6
C41 C42 H42B 108.6
C43 C42 H42B 108.6
H42A C42 H42B 107.6
C42 C43 C44 110.35(17)
C42 C43 H43A 109.6
C44 C43 H43A 109.6
C42 C43 H43B 109.6
C44 C43 H43B 109.6
H43A C43 H43B 108.1
N4 C44 C43 114.31(16)
N4 C44 H44A 108.7
C43 C44 H44A 108.7
N4 C44 H44B 108.7
C43 C44 H44B 108.7
H44A C44 H44B 107.6
N4 C45 C46 128.7(2)
N4 C45 C50 109.53(17)
C46 C45 C50 121.69(19)
C47 C46 C45 117.3(2)
C47 C46 H46 121.4
C45 C46 H46 121.4
C46 C47 C48 121.8(2)
C46 C47 H47 119.1
C48 C47 H47 119.1
C49 C48 C47 120.7(2)
C49 C48 H48 119.7
C47 C48 H48 119.7
C48 C49 C50 119.1(2)
C48 C49 H49 120.5
C50 C49 H49 120.5
C49 C50 C45 119.46(19)
C49 C50 C51 133.9(2)
C45 C50 C51 106.62(17)
C56 C51 C52 118.75(17)
C56 C51 C50 134.81(18)
C52 C51 C50 106.42(16)
C53 C52 N4 128.84(17)
C53 C52 C51 122.46(17)
N4 C52 C51 108.70(16)
C52 C53 C54 118.97(17)
C52 C53 H53 120.5
C54 C53 H53 120.5
C53 C54 C55 118.87(16)
C53 C54 C60 121.76(16)
C55 C54 C60 119.21(16)
C56 C55 C57 120.34(17)
C56 C55 C54 120.26(17)
C57 C55 C54 119.32(16)
C51 C56 C55 120.34(17)
C51 C56 H56 119.8
C55 C56 H56 119.8
C58 C57 C55 120.51(18)
C58 C57 H57 119.7
C55 C57 H57 119.7
C57 C58 C59 121.92(17)
C57 C58 H58 119.0
C59 C58 H58 119.0
C64 C59 C60 120.64(18)
C64 C59 C58 119.71(17)
C60 C59 C58 119.65(17)
C59 C60 C61 116.92(16)
C59 C60 C54 117.92(16)
C61 C60 C54 125.11(16)
C62 C61 C60 118.58(17)
C62 C61 C65 105.44(16)
C60 C61 C65 135.84(17)
N3 C62 C63 126.80(17)
N3 C62 C61 110.01(17)
C63 C62 C61 123.01(18)
C64 C63 C62 117.36(18)
C64 C63 H63 121.3
C62 C63 H63 121.3
C63 C64 C59 122.25(18)
C63 C64 H64 118.9
C59 C64 H64 118.9
C66 C65 C70 117.57(17)
C66 C65 C61 135.23(17)
C70 C65 C61 106.51(16)
C67 C66 C65 119.88(19)
C67 C66 H66 120.1
C65 C66 H66 120.1
C66 C67 C68 120.9(2)
C66 C67 H67 119.5
C68 C67 H67 119.5
C69 C68 C67 121.2(2)
C69 C68 H68 119.4
C67 C68 H68 119.4
C68 C69 C70 117.9(2)
C68 C69 H69 121.1
C70 C69 H69 121.1
N3 C70 C69 128.31(18)
N3 C70 C65 109.15(17)
C69 C70 C65 122.38(19)
N3 C71 C72 114.30(16)
N3 C71 H71A 108.7
C72 C71 H71A 108.7
N3 C71 H71B 108.7
C72 C71 H71B 108.7
H71A C71 H71B 107.6
C71 C72 C73 111.17(16)
C71 C72 H72A 109.4
C73 C72 H72A 109.4
C71 C72 H72B 109.4
C73 C72 H72B 109.4
H72A C72 H72B 108.0
C74 C73 C72 114.45(17)
C74 C73 H73A 108.6
C72 C73 H73A 108.6
C74 C73 H73B 108.6
C72 C73 H73B 108.6
H73A C73 H73B 107.6
C75 C74 C73 114.02(18)
C75 C74 H74A 108.7
C73 C74 H74A 108.7
C75 C74 H74B 108.7
C73 C74 H74B 108.7
H74A C74 H74B 107.6
C74 C75 C76 113.3(2)
C74 C75 H75A 108.9
C76 C75 H75A 108.9
C74 C75 H75B 108.9
C76 C75 H75B 108.9
H75A C75 H75B 107.7
C75 C76 H76A 109.5
C75 C76 H76B 109.5
H76A C76 H76B 109.5
C75 C76 H76C 109.5
H76A C76 H76C 109.5
H76B C76 H76C 109.5
C78 C77 H77A 109.5
C78 C77 H77B 109.5
H77A C77 H77B 109.5
C78 C77 H77C 109.5
H77A C77 H77C 109.5
H77B C77 H77C 109.5
C77 C78 C79 111.3(2)
C77 C78 H78A 109.4
C79 C78 H78A 109.4
C77 C78 H78B 109.4
C79 C78 H78B 109.4
H78A C78 H78B 108.0
C80 C79 C78 114.6(2)
C80 C79 H79A 108.6
C78 C79 H79A 108.6
C80 C79 H79B 108.6
C78 C79 H79B 108.6
H79A C79 H79B 107.6
C81 C80 C79 114.5(2)
C81 C80 H80A 108.6
C79 C80 H80A 108.6
C81 C80 H80B 108.6
C79 C80 H80B 108.6
H80A C80 H80B 107.6
C80 C81 C82 113.4(3)
C80 C81 H81A 108.9
C82 C81 H81A 108.9
C80 C81 H81B 108.9
C82 C81 H81B 108.9
H81A C81 H81B 107.7
C81 C82 H82A 109.5
C81 C82 H82B 109.5
H82A C82 H82B 109.5
C81 C82 H82C 109.5
H82A C82 H82C 109.5
H82B C82 H82C 109.5
C7 N1 C18 108.33(16)
C7 N1 C6 125.95(17)
C18 N1 C6 125.55(16)
C24 N2 C32 108.32(15)
C24 N2 C33 125.73(16)
C32 N2 C33 125.65(16)
C70 N3 C62 108.46(15)
C70 N3 C71 125.77(17)
C62 N3 C71 125.40(18)
C45 N4 C52 108.65(16)
C45 N4 C44 125.79(16)
C52 N4 C44 125.48(16)

loop_
_geom_bond_atom_site_label_1
_geom_bond_atom_site_label_2
_geom_bond_distance
C1 C2 1.543(6)
C1 H1A 0.9600
C1 H1B 0.9600
C1 H1C 0.9600
C2 C3 1.508(4)
C2 H2A 0.9700
C2 H2B 0.9700
C3 C4 1.515(4)
C3 H3A 0.9700
C3 H3B 0.9700
C4 C5 1.519(3)
C4 H4A 0.9700
C4 H4B 0.9700
C5 C6 1.517(3)
C5 H5A 0.9700
C5 H5B 0.9700
C6 N1 1.445(3)
C6 H6A 0.9700
C6 H6B 0.9700
C7 N1 1.388(2)
C7 C8 1.395(3)
C7 C12 1.404(3)
C8 C9 1.381(3)
C8 H8 0.9300
C9 C10 1.381(4)
C9 H9 0.9300
C10 C11 1.391(3)
C10 H10 0.9300
C11 C12 1.398(3)
C11 H11 0.9300
C12 C13 1.452(3)
C13 C14 1.374(3)
C13 C18 1.422(3)
C14 C15 1.406(3)
C14 H14 0.9300
C15 C19 1.427(3)
C15 C16 1.438(3)
C16 C17 1.398(3)
C16 C22 1.456(3)
C17 C18 1.381(3)
C17 H17 0.9300
C18 N1 1.389(2)
C19 C20 1.345(3)
C19 H19 0.9300
C20 C21 1.433(3)
C20 H20 0.9300
C21 C26 1.416(3)
C21 C22 1.419(3)
C22 C23 1.429(3)
C23 C24 1.412(2)
C23 C27 1.455(3)
C24 N2 1.378(2)
C24 C25 1.401(3)
C25 C26 1.362(3)
C25 H25 0.9300
C26 H26 0.9300
C27 C28 1.404(3)
C27 C32 1.421(3)
C28 C29 1.378(3)
C28 H28 0.9300
C29 C30 1.402(3)
C29 H29 0.9300
C30 C31 1.379(3)
C30 H30 0.9300
C31 C32 1.394(3)
C31 H31 0.9300
C32 N2 1.378(2)
C33 N2 1.460(2)
C33 C34 1.522(3)
C33 H33A 0.9700
C33 H33B 0.9700
C34 C35 1.525(2)
C34 H34A 0.9700
C34 H34B 0.9700
C35 C36 1.521(3)
C35 H35A 0.9700
C35 H35B 0.9700
C36 C37 1.526(3)
C36 H36A 0.9700
C36 H36B 0.9700
C37 C38 1.519(3)
C37 H37A 0.9700
C37 H37B 0.9700
C38 H38A 0.9600
C38 H38B 0.9600
C38 H38C 0.9600
C39 C40 1.555(5)
C39 H39A 0.9600
C39 H39B 0.9600
C39 H39C 0.9600
C40 C41 1.521(4)
C40 H40A 0.9700
C40 H40B 0.9700
C41 C42 1.509(3)
C41 H41A 0.9700
C41 H41B 0.9700
C42 C43 1.509(3)
C42 H42A 0.9700
C42 H42B 0.9700
C43 C44 1.519(3)
C43 H43A 0.9700
C43 H43B 0.9700
C44 N4 1.452(2)
C44 H44A 0.9700
C44 H44B 0.9700
C45 N4 1.386(2)
C45 C46 1.399(3)
C45 C50 1.405(3)
C46 C47 1.385(3)
C46 H46 0.9300
C47 C48 1.391(4)
C47 H47 0.9300
C48 C49 1.385(3)
C48 H48 0.9300
C49 C50 1.395(3)
C49 H49 0.9300
C50 C51 1.448(3)
C51 C56 1.375(3)
C51 C52 1.424(3)
C52 C53 1.379(3)
C52 N4 1.387(2)
C53 C54 1.407(2)
C53 H53 0.9300
C54 C55 1.436(2)
C54 C60 1.457(2)
C55 C56 1.406(3)
C55 C57 1.433(3)
C56 H56 0.9300
C57 C58 1.348(3)
C57 H57 0.9300
C58 C59 1.435(3)
C58 H58 0.9300
C59 C64 1.417(3)
C59 C60 1.419(3)
C60 C61 1.430(2)
C61 C62 1.411(3)
C61 C65 1.458(3)
C62 N3 1.382(2)
C62 C63 1.402(3)
C63 C64 1.358(3)
C63 H63 0.9300
C64 H64 0.9300
C65 C66 1.403(3)
C65 C70 1.419(3)
C66 C67 1.381(3)
C66 H66 0.9300
C67 C68 1.398(3)
C67 H67 0.9300
C68 C69 1.374(4)
C68 H68 0.9300
C69 C70 1.396(3)
C69 H69 0.9300
C70 N3 1.380(3)
C71 N3 1.458(2)
C71 C72 1.518(3)
C71 H71A 0.9700
C71 H71B 0.9700
C72 C73 1.522(3)
C72 H72A 0.9700
C72 H72B 0.9700
C73 C74 1.516(3)
C73 H73A 0.9700
C73 H73B 0.9700
C74 C75 1.502(3)
C74 H74A 0.9700
C74 H74B 0.9700
C75 C76 1.518(4)
C75 H75A 0.9700
C75 H75B 0.9700
C76 H76A 0.9600
C76 H76B 0.9600
C76 H76C 0.9600
C77 C78 1.517(3)
C77 H77A 0.9600
C77 H77B 0.9600
C77 H77C 0.9600
C78 C79 1.521(3)
C78 H78A 0.9700
C78 H78B 0.9700
C79 C80 1.515(3)
C79 H79A 0.9700
C79 H79B 0.9700
C80 C81 1.500(3)
C80 H80A 0.9700
C80 H80B 0.9700
C81 C82 1.518(4)
C81 H81A 0.9700
C81 H81B 0.9700
C82 H82A 0.9600
C82 H82B 0.9600
C82 H82C 0.9600

loop_
_geom_torsion_atom_site_label_1
_geom_torsion_atom_site_label_2
_geom_torsion_atom_site_label_3
_geom_torsion_atom_site_label_4
_geom_torsion
C1 C2 C3 C4 -173.8(4)
C2 C3 C4 C5 177.1(3)
C3 C4 C5 C6 -174.6(2)
C4 C5 C6 N1 -175.59(18)
N1 C7 C8 C9 177.7(2)
C12 C7 C8 C9 -0.2(3)
C7 C8 C9 C10 0.7(3)
C8 C9 C10 C11 -0.4(4)
C9 C10 C11 C12 -0.3(3)
C10 C11 C12 C7 0.8(3)
C10 C11 C12 C13 -176.1(2)
N1 C7 C12 C11 -178.76(18)
C8 C7 C12 C11 -0.5(3)
N1 C7 C12 C13 -1.1(2)
C8 C7 C12 C13 177.16(18)
C11 C12 C13 C14 -6.1(4)
C7 C12 C13 C14 176.7(2)
C11 C12 C13 C18 176.7(2)
C7 C12 C13 C18 -0.5(2)
C18 C13 C14 C15 -2.0(3)
C12 C13 C14 C15 -179.0(2)
C13 C14 C15 C19 171.33(19)
C13 C14 C15 C16 -3.8(3)
C14 C15 C16 C17 7.9(3)
C19 C15 C16 C17 -167.29(18)
C14 C15 C16 C22 -176.38(17)
C19 C15 C16 C22 8.4(3)
C15 C16 C17 C18 -6.2(3)
C22 C16 C17 C18 178.25(17)
C16 C17 C18 N1 179.89(18)
C16 C17 C18 C13 0.4(3)
C14 C13 C18 C17 3.7(3)
C12 C13 C18 C17 -178.46(17)
C14 C13 C18 N1 -175.79(17)
C12 C13 C18 N1 2.0(2)
C14 C15 C19 C20 -172.9(2)
C16 C15 C19 C20 2.2(3)
C15 C19 C20 C21 -7.1(3)
C19 C20 C21 C26 -178.9(2)
C19 C20 C21 C22 1.0(3)
C26 C21 C22 C23 7.6(3)
C20 C21 C22 C23 -172.25(18)
C26 C21 C22 C16 -170.57(18)
C20 C21 C22 C16 9.6(3)
C17 C16 C22 C21 161.48(17)
C15 C16 C22 C21 -14.1(3)
C17 C16 C22 C23 -16.5(3)
C15 C16 C22 C23 167.88(17)
C21 C22 C23 C24 -12.6(3)
C16 C22 C23 C24 165.41(17)
C21 C22 C23 C27 162.9(2)
C16 C22 C23 C27 -19.0(3)
C22 C23 C24 N2 -175.91(16)
C27 C23 C24 N2 7.3(2)
C22 C23 C24 C25 9.5(3)
C27 C23 C24 C25 -167.33(17)
N2 C24 C25 C26 -174.18(18)
C23 C24 C25 C26 -0.5(3)
C24 C25 C26 C21 -5.0(3)
C22 C21 C26 C25 1.3(3)
C20 C21 C26 C25 -178.8(2)
C24 C23 C27 C28 164.8(2)
C22 C23 C27 C28 -11.2(4)
C24 C23 C27 C32 -5.55(19)
C22 C23 C27 C32 178.5(2)
C32 C27 C28 C29 -4.0(3)
C23 C27 C28 C29 -173.6(2)
C27 C28 C29 C30 -0.3(3)
C28 C29 C30 C31 2.9(4)
C29 C30 C31 C32 -0.9(3)
C30 C31 C32 N2 172.1(2)
C30 C31 C32 C27 -3.7(3)
C28 C27 C32 N2 -170.38(16)
C23 C27 C32 N2 2.0(2)
C28 C27 C32 C31 6.1(3)
C23 C27 C32 C31 178.49(17)
N2 C33 C34 C35 176.94(16)
C33 C34 C35 C36 -179.58(16)
C34 C35 C36 C37 -178.04(16)
C35 C36 C37 C38 177.19(18)
C39 C40 C41 C42 65.1(3)
C40 C41 C42 C43 166.7(2)
C41 C42 C43 C44 -179.0(2)
C42 C43 C44 N4 169.87(17)
N4 C45 C46 C47 -177.5(2)
C50 C45 C46 C47 -0.6(3)
C45 C46 C47 C48 -0.6(3)
C46 C47 C48 C49 0.4(4)
C47 C48 C49 C50 1.0(3)
C48 C49 C50 C45 -2.1(3)
C48 C49 C50 C51 174.9(2)
N4 C45 C50 C49 179.41(18)
C46 C45 C50 C49 2.0(3)
N4 C45 C50 C51 1.6(2)
C46 C45 C50 C51 -175.81(18)
C49 C50 C51 C56 4.4(4)
C45 C50 C51 C56 -178.3(2)
C49 C50 C51 C52 -177.3(2)
C45 C50 C51 C52 0.0(2)
C56 C51 C52 C53 -3.2(3)
C50 C51 C52 C53 178.23(17)
C56 C51 C52 N4 176.96(16)
C50 C51 C52 N4 -1.7(2)
N4 C52 C53 C54 178.59(17)
C51 C52 C53 C54 -1.3(3)
C52 C53 C54 C55 5.9(2)
C52 C53 C54 C60 -178.68(16)
C53 C54 C55 C56 -6.4(3)
C60 C54 C55 C56 178.10(16)
C53 C54 C55 C57 170.33(16)
C60 C54 C55 C57 -5.2(2)
C52 C51 C56 C55 2.7(3)
C50 C51 C56 C55 -179.17(19)
C57 C55 C56 C51 -174.69(17)
C54 C55 C56 C51 2.0(3)
C56 C55 C57 C58 172.32(18)
C54 C55 C57 C58 -4.4(3)
C55 C57 C58 C59 5.7(3)
C57 C58 C59 C64 -177.71(18)
C57 C58 C59 C60 2.8(3)
C64 C59 C60 C61 -9.3(3)
C58 C59 C60 C61 170.19(16)
C64 C59 C60 C54 168.35(16)
C58 C59 C60 C54 -12.1(2)
C53 C54 C60 C59 -162.14(16)
C55 C54 C60 C59 13.2(2)
C53 C54 C60 C61 15.3(3)
C55 C54 C60 C61 -169.28(16)
C59 C60 C61 C62 12.8(2)
C54 C60 C61 C62 -164.67(16)
C59 C60 C61 C65 -162.12(19)
C54 C60 C61 C65 20.4(3)
C60 C61 C62 N3 176.86(15)
C65 C61 C62 N3 -6.8(2)
C60 C61 C62 C63 -7.7(3)
C65 C61 C62 C63 168.67(17)
N3 C62 C63 C64 172.90(18)
C61 C62 C63 C64 -1.8(3)
C62 C63 C64 C59 5.7(3)
C60 C59 C64 C63 -0.1(3)
C58 C59 C64 C63 -179.57(18)
C62 C61 C65 C66 -164.8(2)
C60 C61 C65 C66 10.6(4)
C62 C61 C65 C70 5.02(19)
C60 C61 C65 C70 -179.59(19)
C70 C65 C66 C67 3.3(3)
C61 C65 C66 C67 172.3(2)
C65 C66 C67 C68 0.7(3)
C66 C67 C68 C69 -3.1(4)
C67 C68 C69 C70 1.2(3)
C68 C69 C70 N3 -171.7(2)
C68 C69 C70 C65 3.1(3)
C66 C65 C70 N3 170.33(16)
C61 C65 C70 N3 -1.6(2)
C66 C65 C70 C69 -5.3(3)
C61 C65 C70 C69 -177.26(17)
N3 C71 C72 C73 -178.44(18)
C71 C72 C73 C74 179.86(19)
C72 C73 C74 C75 -178.1(2)
C73 C74 C75 C76 -176.5(2)
C77 C78 C79 C80 -179.0(13)
C78 C79 C80 C81 168.2(14)
C79 C80 C81 C82 -146.1(14)
C8 C7 N1 C18 -175.7(2)
C12 C7 N1 C18 2.4(2)
C8 C7 N1 C6 -0.2(3)
C12 C7 N1 C6 177.95(17)
C17 C18 N1 C7 177.78(18)
C13 C18 N1 C7 -2.7(2)
C17 C18 N1 C6 2.2(3)
C13 C18 N1 C6 -178.31(17)
C5 C6 N1 C7 -80.4(2)
C5 C6 N1 C18 94.4(2)
C25 C24 N2 C32 168.07(18)
C23 C24 N2 C32 -6.2(2)
C25 C24 N2 C33 -5.9(3)
C23 C24 N2 C33 179.79(16)
C31 C32 N2 C24 -173.74(19)
C27 C32 N2 C24 2.5(2)
C31 C32 N2 C33 0.2(3)
C27 C32 N2 C33 176.47(16)
C34 C33 N2 C24 81.7(2)
C34 C33 N2 C32 -91.3(2)
C69 C70 N3 C62 172.73(19)
C65 C70 N3 C62 -2.6(2)
C69 C70 N3 C71 -0.6(3)
C65 C70 N3 C71 -175.95(16)
C63 C62 N3 C70 -169.25(18)
C61 C62 N3 C70 6.0(2)
C63 C62 N3 C71 4.1(3)
C61 C62 N3 C71 179.36(16)
C72 C71 N3 C70 92.2(2)
C72 C71 N3 C62 -80.1(2)
C46 C45 N4 C52 174.5(2)
C50 C45 N4 C52 -2.7(2)
C46 C45 N4 C44 -2.5(3)
C50 C45 N4 C44 -179.73(17)
C53 C52 N4 C45 -177.17(18)
C51 C52 N4 C45 2.7(2)
C53 C52 N4 C44 -0.2(3)
C51 C52 N4 C44 179.72(17)
C43 C44 N4 C45 82.9(2)
C43 C44 N4 C52 -93.6(2)

_cod_database_fobs_code 2242689
